data_7205553
loop_
_publ_author_name
'McKinnon, Stephen D. J.'
'Gilroy, Joe B.'
'McDonald, Robert'
'Patrick, Brian O.'
'Hicks, Robin G.'

_publ_section_title
;
 Magnetostructural studies of palladium(ii) and platinum(ii) complexes
 of verdazyl radicals
;
_journal_issue 5
_journal_name_full 'Journal of Materials Chemistry'
_journal_page_first 1523
_journal_paper_doi 10.1039/c0jm02560g
_journal_volume 21
_journal_year 2011
_chemical_formula_moiety 'C13 H18 Cl2 N5 O Pd'
_chemical_formula_sum 'C13 H18 Cl2 N5 O Pd'
_chemical_formula_weight 437.62
_chemical_name_systematic
;

?

;
_space_group_IT_number 14
_symmetry_cell_setting monoclinic
_symmetry_space_group_name_Hall '-P 2ybc'
_symmetry_space_group_name_H-M 'P 1 21/c 1'
_atom_sites_solution_hydrogens geom
_atom_sites_solution_primary direct
_atom_sites_solution_secondary difmap
_audit_creation_method SHELXL-97
_cell_angle_alpha 90.00
_cell_angle_beta 105.8653(12)
_cell_angle_gamma 90.00
_cell_formula_units_Z 4
_cell_length_a 9.9445(9)
_cell_length_b 17.0345(16)
_cell_length_c 10.1105(10)
_cell_measurement_reflns_used 4731
_cell_measurement_temperature 193(2)
_cell_measurement_theta_max 26.35
_cell_measurement_theta_min 2.39
_cell_volume 1647.5(3)
_computing_cell_refinement 'Bruker SAINT (Bruker, 1997)'
_computing_data_collection 'Bruker SMART (Bruker, 1997)'
_computing_data_reduction 'Bruker SAINT (Bruker, 1997)'
_computing_molecular_graphics 'Bruker SHELXTL (Bruker, 1997)'
_computing_publication_material 'Bruker SHELXTL (Bruker, 1997)'
_computing_structure_refinement 'SHELXL-97 (Sheldrick, 1997)'
_computing_structure_solution 'DIRDIF-96 (Beurskens et al., 1996)'
_diffrn_ambient_temperature 193(2)
_diffrn_detector_area_resol_mean 8.192
_diffrn_measured_fraction_theta_full 1.000
_diffrn_measured_fraction_theta_max 1.000
_diffrn_measurement_device_type 'Bruker PLATFORM diffractometer/SMART 1000 CCD area detector'
_diffrn_measurement_method '\w scans'
_diffrn_radiation_monochromator graphite
_diffrn_radiation_source 'fine-focus sealed tube'
_diffrn_radiation_type MoK\a
_diffrn_radiation_wavelength 0.71073
_diffrn_reflns_av_R_equivalents 0.0361
_diffrn_reflns_av_sigmaI/netI 0.0378
_diffrn_reflns_limit_h_max 10
_diffrn_reflns_limit_h_min -12
_diffrn_reflns_limit_k_max 21
_diffrn_reflns_limit_k_min -21
_diffrn_reflns_limit_l_max 12
_diffrn_reflns_limit_l_min -12
_diffrn_reflns_number 9900
_diffrn_reflns_theta_full 26.38
_diffrn_reflns_theta_max 26.38
_diffrn_reflns_theta_min 2.13
_diffrn_standards_decay_% 0
_diffrn_standards_interval_time 0
_diffrn_standards_number 0
_exptl_absorpt_coefficient_mu 1.459
_exptl_absorpt_correction_T_max 0.8001
_exptl_absorpt_correction_T_min 0.7896
_exptl_absorpt_correction_type multi-scan
_exptl_absorpt_process_details 'SADABS (Sheldrick, 1996)'
_exptl_crystal_colour black
_exptl_crystal_density_diffrn 1.764
_exptl_crystal_density_method 'not measured'
_exptl_crystal_description prism
_exptl_crystal_F_000 876
_exptl_crystal_size_max 0.17
_exptl_crystal_size_mid 0.17
_exptl_crystal_size_min 0.16
_refine_diff_density_max 0.331
_refine_diff_density_min -0.405
_refine_diff_density_rms 0.087
_refine_ls_extinction_method none
_refine_ls_goodness_of_fit_ref 1.041
_refine_ls_hydrogen_treatment constr
_refine_ls_matrix_type full
_refine_ls_number_parameters 199
_refine_ls_number_reflns 3374
_refine_ls_number_restraints 0
_refine_ls_restrained_S_all 1.041
_refine_ls_R_factor_all 0.0355
_refine_ls_R_factor_gt 0.0261
_refine_ls_shift/su_max 0.001
_refine_ls_shift/su_mean 0.000
_refine_ls_structure_factor_coef Fsqd
_refine_ls_weighting_details 'calc w=1/[\s^2^(Fo^2^)+(0.0295P)^2^+0.6193P] where P=(Fo^2^+2Fc^2^)/3'
_refine_ls_weighting_scheme calc
_refine_ls_wR_factor_gt 0.0626
_refine_ls_wR_factor_ref 0.0664
_reflns_number_gt 2840
_reflns_number_total 3374
_reflns_threshold_expression I>2\s(I)
_cod_data_source_file C0JM02560G.TXT
_cod_data_source_block vic0528
_cod_depositor_comments
;
The following automatic conversions were performed:
'_symmetry_cell_setting' value 'Monoclinic' changed to 'monoclinic'
according to '/home/saulius/struct/CIF-dictionaries/cif_core.dic'
dictionary named 'cif_core.dic' version 2.4.1 from 2010-06-29.

Automatic conversion script
Id: cif_fix_enum 1555 2011-01-17 13:19:09Z saulius 
;
_cod_original_sg_symbol_H-M 'P 21/c'
_cod_database_code 7205553

loop_
_symmetry_equiv_pos_as_xyz
'x, y, z'
'-x, y+1/2, -z+1/2'
'-x, -y, -z'
'x, -y-1/2, z-1/2'

loop_
_atom_site_label
_atom_site_type_symbol
_atom_site_fract_x
_atom_site_fract_y
_atom_site_fract_z
_atom_site_U_iso_or_equiv
_atom_site_adp_type
_atom_site_occupancy
_atom_site_symmetry_multiplicity
_atom_site_calc_flag
_atom_site_refinement_flags
_atom_site_disorder_assembly
_atom_site_disorder_group
Pd Pd -0.03211(2) 0.434913(11) -0.13972(2) 0.02021(8) Uani 1 1 d . . .
Cl1 Cl -0.15202(8) 0.51765(5) -0.30732(8) 0.0381(2) Uani 1 1 d . . .
Cl2 Cl -0.23471(7) 0.41885(4) -0.07766(8) 0.03433(18) Uani 1 1 d . . .
O O 0.1550(2) 0.24831(12) 0.3030(2) 0.0339(5) Uani 1 1 d . . .
N1 N 0.0746(2) 0.31130(13) 0.0980(2) 0.0204(5) Uani 1 1 d . . .
N2 N 0.0996(2) 0.36407(12) 0.0047(2) 0.0183(4) Uani 1 1 d . . .
N3 N 0.3110(2) 0.31456(13) 0.2184(2) 0.0221(5) Uani 1 1 d . . .
N4 N 0.3427(2) 0.35650(13) 0.1173(2) 0.0211(5) Uani 1 1 d . . .
N10 N 0.1503(2) 0.45187(12) -0.1890(2) 0.0203(5) Uani 1 1 d . . .
C1 C 0.2348(3) 0.38001(14) 0.0184(3) 0.0183(5) Uani 1 1 d . . .
C2 C 0.1789(3) 0.28909(16) 0.2140(3) 0.0230(6) Uani 1 1 d . . .
C3 C -0.0581(3) 0.26562(16) 0.0559(3) 0.0234(6) Uani 1 1 d . . .
H3 H -0.1149 0.2877 -0.0336 0.028 Uiso 1 1 calc R . .
C4 C -0.0264(3) 0.18066(17) 0.0309(3) 0.0349(7) Uani 1 1 d . . .
H4A H 0.0287 0.1784 -0.0359 0.042 Uiso 1 1 calc R . .
H4B H -0.1143 0.1520 -0.0052 0.042 Uiso 1 1 calc R . .
H4C H 0.0267 0.1567 0.1176 0.042 Uiso 1 1 calc R . .
C5 C -0.1434(3) 0.2744(2) 0.1589(3) 0.0395(8) Uani 1 1 d . . .
H5A H -0.1602 0.3302 0.1718 0.047 Uiso 1 1 calc R . .
H5B H -0.0920 0.2514 0.2471 0.047 Uiso 1 1 calc R . .
H5C H -0.2331 0.2473 0.1244 0.047 Uiso 1 1 calc R . .
C6 C 0.4293(3) 0.29459(17) 0.3400(3) 0.0270(6) Uani 1 1 d . . .
H6 H 0.4033 0.2465 0.3841 0.032 Uiso 1 1 calc R . .
C7 C 0.5594(3) 0.2764(2) 0.2945(3) 0.0436(9) Uani 1 1 d . . .
H7A H 0.5392 0.2339 0.2267 0.052 Uiso 1 1 calc R . .
H7B H 0.6350 0.2602 0.3744 0.052 Uiso 1 1 calc R . .
H7C H 0.5881 0.3234 0.2533 0.052 Uiso 1 1 calc R . .
C8 C 0.4506(3) 0.3611(2) 0.4425(3) 0.0398(8) Uani 1 1 d . . .
H8A H 0.3629 0.3716 0.4657 0.048 Uiso 1 1 calc R . .
H8B H 0.4798 0.4084 0.4023 0.048 Uiso 1 1 calc R . .
H8C H 0.5231 0.3466 0.5260 0.048 Uiso 1 1 calc R . .
C11 C 0.2645(3) 0.42401(14) -0.0960(3) 0.0207(6) Uani 1 1 d . . .
C12 C 0.3972(3) 0.43247(15) -0.1115(3) 0.0238(6) Uani 1 1 d . . .
H12 H 0.4760 0.4124 -0.0441 0.029 Uiso 1 1 calc R . .
C13 C 0.4139(3) 0.47051(17) -0.2266(3) 0.0293(6) Uani 1 1 d . . .
H13 H 0.5042 0.4771 -0.2397 0.035 Uiso 1 1 calc R . .
C14 C 0.2967(3) 0.49874(17) -0.3225(3) 0.0313(7) Uani 1 1 d . . .
H14 H 0.3055 0.5246 -0.4030 0.038 Uiso 1 1 calc R . .
C15 C 0.1677(3) 0.48909(16) -0.3004(3) 0.0283(6) Uani 1 1 d . . .
H15 H 0.0879 0.5094 -0.3660 0.034 Uiso 1 1 calc R . .

loop_
_atom_site_aniso_label
_atom_site_aniso_U_11
_atom_site_aniso_U_22
_atom_site_aniso_U_33
_atom_site_aniso_U_23
_atom_site_aniso_U_13
_atom_site_aniso_U_12
Pd 0.01750(12) 0.01966(12) 0.02029(12) -0.00153(8) -0.00023(8) 0.00422(8)
Cl1 0.0378(4) 0.0393(4) 0.0298(4) 0.0059(3) -0.0031(3) 0.0177(3)
Cl2 0.0197(4) 0.0339(4) 0.0490(5) -0.0050(3) 0.0089(3) 0.0050(3)
O 0.0281(11) 0.0461(13) 0.0273(11) 0.0163(10) 0.0074(9) -0.0015(9)
N1 0.0174(11) 0.0241(11) 0.0194(11) 0.0023(9) 0.0042(9) -0.0012(9)
N2 0.0184(11) 0.0185(11) 0.0178(11) 0.0004(9) 0.0048(8) 0.0021(9)
N3 0.0183(11) 0.0268(12) 0.0197(11) 0.0067(9) 0.0031(9) 0.0023(9)
N4 0.0199(12) 0.0247(12) 0.0185(11) 0.0053(9) 0.0050(9) 0.0015(9)
N10 0.0205(12) 0.0192(11) 0.0184(11) 0.0002(9) 0.0006(9) 0.0010(9)
C1 0.0202(13) 0.0153(12) 0.0188(12) 0.0001(10) 0.0045(10) 0.0018(10)
C2 0.0225(14) 0.0248(14) 0.0221(13) 0.0033(11) 0.0071(11) -0.0006(11)
C3 0.0187(14) 0.0304(14) 0.0198(13) -0.0018(11) 0.0033(11) -0.0058(11)
C4 0.0457(19) 0.0272(16) 0.0298(16) 0.0038(13) 0.0072(14) -0.0054(14)
C5 0.0245(16) 0.066(2) 0.0291(16) -0.0001(16) 0.0092(13) -0.0071(15)
C6 0.0210(14) 0.0312(15) 0.0256(14) 0.0107(12) 0.0009(11) 0.0050(12)
C7 0.0283(18) 0.064(2) 0.0347(18) 0.0055(16) 0.0029(14) 0.0199(16)
C8 0.0359(18) 0.052(2) 0.0249(16) 0.0027(14) -0.0029(13) 0.0086(15)
C11 0.0248(15) 0.0162(12) 0.0200(13) 0.0002(10) 0.0045(11) 0.0005(10)
C12 0.0202(14) 0.0257(14) 0.0244(14) 0.0050(11) 0.0043(11) 0.0011(11)
C13 0.0277(16) 0.0340(17) 0.0275(15) 0.0042(13) 0.0097(12) -0.0022(13)
C14 0.0370(17) 0.0337(16) 0.0231(14) 0.0081(12) 0.0082(12) -0.0077(13)
C15 0.0329(16) 0.0260(15) 0.0212(14) 0.0047(11) -0.0007(12) -0.0016(12)

loop_
_atom_type_symbol
_atom_type_description
_atom_type_scat_dispersion_real
_atom_type_scat_dispersion_imag
_atom_type_scat_source
C C 0.0033 0.0016 'International Tables Vol C Tables 4.2.6.8 and 6.1.1.4'
H H 0.0000 0.0000 'International Tables Vol C Tables 4.2.6.8 and 6.1.1.4'
N N 0.0061 0.0033 'International Tables Vol C Tables 4.2.6.8 and 6.1.1.4'
O O 0.0106 0.0060 'International Tables Vol C Tables 4.2.6.8 and 6.1.1.4'
Cl Cl 0.1484 0.1585 'International Tables Vol C Tables 4.2.6.8 and 6.1.1.4'
Pd Pd -0.9988 1.0072 'International Tables Vol C Tables 4.2.6.8 and 6.1.1.4'

loop_
_geom_angle_atom_site_label_1
_geom_angle_atom_site_label_2
_geom_angle_atom_site_label_3
_geom_angle
_geom_angle_site_symmetry_1
_geom_angle_site_symmetry_3
_geom_angle_publ_flag
N10 Pd N2 79.63(8) . . ?
N10 Pd Cl1 92.90(6) . . ?
N2 Pd Cl1 172.51(6) . . ?
N10 Pd Cl2 177.93(6) . . ?
N2 Pd Cl2 99.93(6) . . ?
Cl1 Pd Cl2 87.52(3) . . ?
N2 N1 C2 121.6(2) . . ?
N2 N1 C3 117.2(2) . . ?
C2 N1 C3 119.8(2) . . ?
C1 N2 N1 115.2(2) . . ?
C1 N2 Pd 112.28(16) . . ?
N1 N2 Pd 132.03(16) . . ?
N4 N3 C2 124.1(2) . . ?
N4 N3 C6 116.7(2) . . ?
C2 N3 C6 119.2(2) . . ?
C1 N4 N3 115.2(2) . . ?
C15 N10 C11 118.3(2) . . ?
C15 N10 Pd 127.00(19) . . ?
C11 N10 Pd 114.70(18) . . ?
N4 C1 N2 127.2(2) . . ?
N4 C1 C11 117.1(2) . . ?
N2 C1 C11 115.6(2) . . ?
O C2 N3 122.5(2) . . ?
O C2 N1 122.1(2) . . ?
N3 C2 N1 115.4(2) . . ?
N1 C3 C4 109.8(2) . . ?
N1 C3 C5 111.7(2) . . ?
C4 C3 C5 112.8(3) . . ?
N3 C6 C8 109.0(2) . . ?
N3 C6 C7 110.1(2) . . ?
C8 C6 C7 112.9(3) . . ?
N10 C11 C12 122.3(2) . . ?
N10 C11 C1 114.5(2) . . ?
C12 C11 C1 123.1(2) . . ?
C11 C12 C13 119.0(2) . . ?
C12 C13 C14 118.8(3) . . ?
C15 C14 C13 119.4(3) . . ?
N10 C15 C14 122.3(3) . . ?

loop_
_geom_bond_atom_site_label_1
_geom_bond_atom_site_label_2
_geom_bond_distance
_geom_bond_site_symmetry_2
_geom_bond_publ_flag
Pd N10 2.029(2) . ?
Pd N2 2.063(2) . ?
Pd Cl1 2.2748(7) . ?
Pd Cl2 2.2846(8) . ?
O C2 1.211(3) . ?
N1 N2 1.374(3) . ?
N1 C2 1.389(3) . ?
N1 C3 1.490(3) . ?
N2 C1 1.341(3) . ?
N3 N4 1.353(3) . ?
N3 C2 1.373(3) . ?
N3 C6 1.489(3) . ?
N4 C1 1.314(3) . ?
N10 C15 1.344(3) . ?
N10 C11 1.348(3) . ?
C1 C11 1.474(4) . ?
C3 C4 1.517(4) . ?
C3 C5 1.521(4) . ?
C6 C8 1.512(4) . ?
C6 C7 1.519(4) . ?
C11 C12 1.378(4) . ?
C12 C13 1.381(4) . ?
C13 C14 1.382(4) . ?
C14 C15 1.371(4) . ?

loop_
_geom_torsion_atom_site_label_1
_geom_torsion_atom_site_label_2
_geom_torsion_atom_site_label_3
_geom_torsion_atom_site_label_4
_geom_torsion
_geom_torsion_site_symmetry_1
_geom_torsion_site_symmetry_2
_geom_torsion_site_symmetry_3
_geom_torsion_site_symmetry_4
_geom_torsion_publ_flag
C2 N1 N2 C1 12.7(3) . . . . ?
C3 N1 N2 C1 -154.3(2) . . . . ?
C2 N1 N2 Pd -158.5(2) . . . . ?
C3 N1 N2 Pd 34.5(3) . . . . ?
N10 Pd N2 C1 16.33(17) . . . . ?
Cl1 Pd N2 C1 12.4(6) . . . . ?
Cl2 Pd N2 C1 -161.61(16) . . . . ?
N10 Pd N2 N1 -172.2(2) . . . . ?
Cl1 Pd N2 N1 -176.2(3) . . . . ?
Cl2 Pd N2 N1 9.8(2) . . . . ?
C2 N3 N4 C1 7.6(4) . . . . ?
C6 N3 N4 C1 -173.3(2) . . . . ?
N2 Pd N10 C15 170.4(2) . . . . ?
Cl1 Pd N10 C15 -10.1(2) . . . . ?
Cl2 Pd N10 C15 -111.7(17) . . . . ?
N2 Pd N10 C11 -11.58(17) . . . . ?
Cl1 Pd N10 C11 167.90(17) . . . . ?
Cl2 Pd N10 C11 66.3(18) . . . . ?
N3 N4 C1 N2 -3.1(4) . . . . ?
N3 N4 C1 C11 -178.3(2) . . . . ?
N1 N2 C1 N4 -6.7(4) . . . . ?
Pd N2 C1 N4 166.3(2) . . . . ?
N1 N2 C1 C11 168.6(2) . . . . ?
Pd N2 C1 C11 -18.4(3) . . . . ?
N4 N3 C2 O 176.2(3) . . . . ?
C6 N3 C2 O -2.8(4) . . . . ?
N4 N3 C2 N1 -1.9(4) . . . . ?
C6 N3 C2 N1 179.1(2) . . . . ?
N2 N1 C2 O 173.1(2) . . . . ?
C3 N1 C2 O -20.3(4) . . . . ?
N2 N1 C2 N3 -8.8(4) . . . . ?
C3 N1 C2 N3 157.9(2) . . . . ?
N2 N1 C3 C4 108.9(3) . . . . ?
C2 N1 C3 C4 -58.4(3) . . . . ?
N2 N1 C3 C5 -125.2(3) . . . . ?
C2 N1 C3 C5 67.6(3) . . . . ?
N4 N3 C6 C8 87.1(3) . . . . ?
C2 N3 C6 C8 -93.8(3) . . . . ?
N4 N3 C6 C7 -37.2(3) . . . . ?
C2 N3 C6 C7 141.9(3) . . . . ?
C15 N10 C11 C12 0.0(4) . . . . ?
Pd N10 C11 C12 -178.2(2) . . . . ?
C15 N10 C11 C1 -176.5(2) . . . . ?
Pd N10 C11 C1 5.3(3) . . . . ?
N4 C1 C11 N10 -175.1(2) . . . . ?
N2 C1 C11 N10 9.1(3) . . . . ?
N4 C1 C11 C12 8.4(4) . . . . ?
N2 C1 C11 C12 -167.4(2) . . . . ?
N10 C11 C12 C13 -0.3(4) . . . . ?
C1 C11 C12 C13 176.0(2) . . . . ?
C11 C12 C13 C14 -0.1(4) . . . . ?
C12 C13 C14 C15 0.7(4) . . . . ?
C11 N10 C15 C14 0.7(4) . . . . ?
Pd N10 C15 C14 178.6(2) . . . . ?
C13 C14 C15 N10 -1.0(4) . . . . ?
